data_2104277
loop_
_publ_author_name
'Bendeif, El-Eulmi'
'Lecomte, Claude'
'Dahaoui, Slimane'

_publ_section_title
;
 Following an isosymmetric phase transition by changes in bond lengths
 and anisotropic displacement parameters: the case of
 <i>meta</i>-carboxyphenylammonium phosphite
;
_journal_issue 1
_journal_name_full 'Acta Crystallographica Section B'
_journal_page_first 59
_journal_page_last 67
_journal_paper_doi 10.1107/S0108768108042298
_journal_volume 65
_journal_year 2009
_chemical_formula_iupac '(C7 H8 N O2) +,(H2 P O3) -'
_chemical_formula_moiety 'C7 H8 N O2, H2 O3 P'
_chemical_formula_structural 'C7 H10 N O5 P'
_chemical_formula_sum 'C7 H10 N O5 P'
_chemical_formula_weight 219.13
_chemical_name_common 'm-carboxyphenyl ammonium monohydrogenphosphite'
_space_group_IT_number 14
_symmetry_cell_setting monoclinic
_symmetry_space_group_name_Hall '-P 2ybc'
_symmetry_space_group_name_H-M 'P 1 21/c 1'
_cell_angle_alpha 90.00
_cell_angle_beta 100.535(5)
_cell_angle_gamma 90.00
_cell_formula_units_Z 4
_cell_length_a 12.1740(7)
_cell_length_b 12.3719(6)
_cell_length_c 6.3995(4)
_cell_measurement_reflns_used 23509
_cell_measurement_temperature 170(2)
_cell_measurement_theta_max 30.00
_cell_measurement_theta_min 3.41
_cell_volume 947.62(9)
_computing_cell_refinement 'CrysAlis RED (Oxford Diffraction, 2006)'
_computing_data_collection 'CrysAlis CCD (Oxford Diffraction, 2006)'
_computing_data_reduction 'CrysAlis RED (Oxford Diffraction, 2006)'
_computing_molecular_graphics 'ORTEPIII (Burnett,M. N & Johnson, C. K, 1996)'
_computing_publication_material 'WinGX publication routines (Farrugia, 1999)'
_computing_structure_refinement 'SHELXL-97 (Sheldrick, 1997)'
_computing_structure_solution 'SHELXS-97 (Sheldrick, 1997)'
_diffrn_ambient_temperature 170(2)
_diffrn_measured_fraction_theta_full 0.7035
_diffrn_measured_fraction_theta_max 0.999
_diffrn_measurement_device Xcalibur-Saphire2
_diffrn_measurement_method \w
_diffrn_radiation_monochromator graphite
_diffrn_radiation_source 'fine-focus sealed tube'
_diffrn_radiation_type MoK\a
_diffrn_radiation_wavelength 0.71073
_diffrn_reflns_av_R_equivalents 0.0313
_diffrn_reflns_av_sigmaI/netI 0.0166
_diffrn_reflns_limit_h_max 17
_diffrn_reflns_limit_h_min -17
_diffrn_reflns_limit_k_max 17
_diffrn_reflns_limit_k_min -17
_diffrn_reflns_limit_l_max 9
_diffrn_reflns_limit_l_min -8
_diffrn_reflns_number 23509
_diffrn_reflns_theta_max 30.00
_diffrn_reflns_theta_min 3.40
_exptl_absorpt_coefficient_mu 0.287
_exptl_absorpt_correction_T_max 0.942
_exptl_absorpt_correction_T_min 0.890
_exptl_absorpt_correction_type integration
_exptl_absorpt_process_details 'Absorb, (DeTitta, 1985)'
_exptl_crystal_colour brown
_exptl_crystal_density_diffrn 1.536
_exptl_crystal_density_method 'not measured'
_exptl_crystal_description plate
_exptl_crystal_F_000 456
_exptl_crystal_size_max 0.40
_exptl_crystal_size_mid 0.40
_exptl_crystal_size_min 0.20
_refine_diff_density_max 0.412
_refine_diff_density_min -0.270
_refine_ls_extinction_method none
_refine_ls_goodness_of_fit_ref 1.039
_refine_ls_hydrogen_treatment mixed
_refine_ls_matrix_type full
_refine_ls_number_parameters 167
_refine_ls_number_reflns 2739
_refine_ls_number_restraints 0
_refine_ls_restrained_S_all 1.034
_refine_ls_R_factor_all 0.0406
_refine_ls_R_factor_gt 0.0353
_refine_ls_shift/su_max 0.034
_refine_ls_shift/su_mean 0.005
_refine_ls_structure_factor_coef Fsqd
_refine_ls_weighting_details 'calc w=1/[\s^2^(Fo^2^)+(0.0660P)^2^+0.2168P] where P=(Fo^2^+2Fc^2^)/3'
_refine_ls_weighting_scheme calc
_refine_ls_wR_factor_gt 0.0956
_refine_ls_wR_factor_ref 0.0996
_reflns_number_gt 2382
_reflns_number_total 2739
_reflns_threshold_expression >2sigma(I)
_cod_data_source_file bk5076.cif
_cod_data_source_block m-CPAMP_170K
_cod_database_code 2104277

loop_
_symmetry_equiv_pos_as_xyz
'x, y, z'
'-x, y+1/2, -z+1/2'
'-x, -y, -z'
'x, -y-1/2, z-1/2'

loop_
_atom_site_type_symbol
_atom_site_label
_atom_site_fract_x
_atom_site_fract_y
_atom_site_fract_z
_atom_site_U_iso_or_equiv
_atom_site_adp_type
_atom_site_calc_flag
_atom_site_refinement_flags
_atom_site_occupancy
_atom_site_disorder_assembly
_atom_site_disorder_group
H H1 0.670(2) 0.639(2) 0.411(4) 0.058(7) Uiso d . 1 . .
H H3 0.4511(14) 0.4950(15) 0.205(3) 0.029(4) Uiso d . 1 . .
H H5 0.1131(14) 0.5691(14) 0.082(3) 0.025(4) Uiso d . 1 . .
H H6 0.1565(14) 0.7486(15) 0.200(3) 0.026(4) Uiso d . 1 . .
H H7 0.3466(13) 0.8029(13) 0.309(2) 0.018(4) Uiso d . 1 . .
H H8 0.1977(15) 0.4078(14) -0.053(3) 0.029(4) Uiso d . 1 . .
H H9 0.3095(16) 0.3702(15) 0.059(3) 0.031(5) Uiso d . 1 . .
H H10 0.2207(15) 0.3736(14) 0.168(3) 0.026(4) Uiso d . 1 . .
H H12 -0.025(3) 0.032(3) -0.184(5) 0.100(10) Uiso d . 1 . .
H H11 0.0361(14) 0.2328(13) 0.045(3) 0.024(4) Uiso d . 1 . .
P P1 0.08994(2) 0.14772(2) 0.00395(5) 0.01641(10) Uani d . 1 . .
O O3 0.20025(7) 0.18164(7) -0.05116(14) 0.02064(19) Uani d . 1 . .
O O4 0.09597(8) 0.07365(8) 0.19315(14) 0.0257(2) Uani d . 1 . .
O O5 0.01689(8) 0.09845(8) -0.20032(15) 0.0271(2) Uani d . 1 . .
N N1 0.24993(9) 0.40759(8) 0.07289(17) 0.0169(2) Uani d . 1 . .
O O1 0.60597(8) 0.61480(8) 0.35676(16) 0.0248(2) Uani d . 1 . .
O O2 0.55244(7) 0.78673(7) 0.38720(16) 0.0238(2) Uani d . 1 . .
C C1 0.53042(10) 0.69208(9) 0.34211(19) 0.0177(2) Uani d . 1 . .
C C2 0.41333(10) 0.65497(9) 0.26790(19) 0.0166(2) Uani d . 1 . .
C C3 0.38913(9) 0.54804(9) 0.20416(18) 0.0170(2) Uani d . 1 . .
C C4 0.27816(9) 0.51904(9) 0.13733(18) 0.0160(2) Uani d . 1 . .
C C5 0.19156(10) 0.59251(10) 0.1356(2) 0.0195(2) Uani d . 1 . .
C C6 0.21656(10) 0.69827(10) 0.2001(2) 0.0214(2) Uani d . 1 . .
C C7 0.32729(10) 0.73001(10) 0.26422(19) 0.0197(2) Uani d . 1 . .

loop_
_atom_site_aniso_label
_atom_site_aniso_U_11
_atom_site_aniso_U_22
_atom_site_aniso_U_33
_atom_site_aniso_U_12
_atom_site_aniso_U_13
_atom_site_aniso_U_23
P1 0.01448(16) 0.01658(16) 0.01699(17) -0.00195(9) -0.00025(11) -0.00002(10)
O3 0.0150(4) 0.0221(4) 0.0238(4) -0.0019(3) 0.0009(3) 0.0002(3)
O4 0.0299(5) 0.0269(4) 0.0173(4) -0.0125(4) -0.0038(3) 0.0030(3)
O5 0.0297(5) 0.0284(5) 0.0191(4) -0.0136(4) -0.0063(4) 0.0042(4)
N1 0.0158(5) 0.0154(4) 0.0184(5) -0.0010(3) -0.0003(4) -0.0008(3)
O1 0.0153(4) 0.0214(4) 0.0346(5) 0.0004(3) -0.0040(4) -0.0010(4)
O2 0.0190(4) 0.0203(4) 0.0312(5) -0.0039(3) 0.0025(4) -0.0045(3)
C1 0.0166(5) 0.0192(5) 0.0167(5) -0.0016(4) 0.0017(4) 0.0001(4)
C2 0.0149(5) 0.0174(5) 0.0166(5) -0.0016(4) 0.0004(4) 0.0003(4)
C3 0.0152(5) 0.0172(5) 0.0178(5) 0.0009(4) 0.0009(4) 0.0004(4)
C4 0.0161(5) 0.0156(5) 0.0155(5) -0.0018(4) 0.0007(4) -0.0002(4)
C5 0.0157(5) 0.0205(5) 0.0211(6) 0.0006(4) 0.0005(4) -0.0010(4)
C6 0.0176(5) 0.0213(5) 0.0240(6) 0.0039(4) 0.0007(4) -0.0034(4)
C7 0.0202(6) 0.0176(5) 0.0202(5) 0.0004(4) 0.0008(4) -0.0025(4)

loop_
_atom_type_symbol
_atom_type_description
_atom_type_scat_dispersion_real
_atom_type_scat_dispersion_imag
_atom_type_scat_source
C C 0.0033 0.0016 'International Tables Vol C Tables 4.2.6.8 and 6.1.1.4'
H H 0 0 'International Tables Vol C Tables 4.2.6.8 and 6.1.1.4'
N N 0.0061 0.0033 'International Tables Vol C Tables 4.2.6.8 and 6.1.1.4'
O O 0.0106 0.006 'International Tables Vol C Tables 4.2.6.8 and 6.1.1.4'
P P 0.1023 0.0942 'International Tables Vol C Tables 4.2.6.8 and 6.1.1.4'

loop_
_geom_angle_atom_site_label_1
_geom_angle_atom_site_label_2
_geom_angle_atom_site_label_3
_geom_angle_site_symmetry_1
_geom_angle_site_symmetry_3
_geom_angle
_geom_angle_publ_flag
O3 P1 O4 . . 116.20(5) ?
O3 P1 O5 . . 107.90(5) ?
O4 P1 O5 . . 111.75(5) ?
O3 P1 H11 . . 109.1(7) ?
O4 P1 H11 . . 106.4(7) ?
O5 P1 H11 . . 104.9(7) ?
P1 O5 H12 . . 117.5(19) ?
C4 N1 H8 . . 109.3(11) ?
C4 N1 H9 . . 111.7(12) ?
H8 N1 H9 . . 111.1(16) ?
C4 N1 H10 . . 111.4(11) ?
H8 N1 H10 . . 107.8(15) ?
H9 N1 H10 . . 105.4(16) ?
C1 O1 H1 . . 110.9(16) ?
O2 C1 O1 . . 123.87(11) ?
O2 C1 C2 . . 121.69(10) ?
O1 C1 C2 . . 114.44(10) ?
C7 C2 C3 . . 120.40(11) ?
C7 C2 C1 . . 118.13(10) ?
C3 C2 C1 . . 121.47(10) ?
C4 C3 C2 . . 118.38(10) ?
C4 C3 H3 . . 121.6(10) ?
C2 C3 H3 . . 120.0(10) ?
C3 C4 C5 . . 121.83(10) ?
C3 C4 N1 . . 119.74(10) ?
C5 C4 N1 . . 118.39(10) ?
C6 C5 C4 . . 119.27(11) ?
C6 C5 H5 . . 121.3(10) ?
C4 C5 H5 . . 119.4(10) ?
C5 C6 C7 . . 120.07(11) ?
C5 C6 H6 . . 119.0(10) ?
C7 C6 H6 . . 120.9(10) ?
C6 C7 C2 . . 120.03(11) ?
C6 C7 H7 . . 121.5(9) ?
C2 C7 H7 . . 118.4(9) ?

loop_
_geom_bond_atom_site_label_1
_geom_bond_atom_site_label_2
_geom_bond_site_symmetry_2
_geom_bond_distance
_geom_bond_publ_flag
P1 O3 . 1.5089(9) ?
P1 O4 . 1.5095(9) ?
P1 O5 . 1.5640(9) ?
P1 H11 . 1.293(16) ?
O5 H12 . 0.98(3) ?
N1 C4 . 1.4620(14) ?
N1 H8 . 0.933(18) ?
N1 H9 . 0.877(19) ?
N1 H10 . 0.865(18) ?
O1 C1 . 1.3181(14) ?
O1 H1 . 0.85(2) ?
O2 C1 . 1.2240(14) ?
C1 C2 . 1.4902(16) ?
C2 C7 . 1.3967(16) ?
C2 C3 . 1.3998(16) ?
C3 C4 . 1.3876(15) ?
C3 H3 . 0.999(18) ?
C4 C5 . 1.3905(16) ?
C5 C6 . 1.3890(17) ?
C5 H5 . 0.997(17) ?
C6 C7 . 1.3919(17) ?
C6 H6 . 0.961(18) ?
C7 H7 . 0.962(16) ?

loop_
_geom_hbond_atom_site_label_D
_geom_hbond_atom_site_label_H
_geom_hbond_atom_site_label_A
_geom_hbond_site_symmetry_A
_geom_hbond_distance_DH
_geom_hbond_distance_HA
_geom_hbond_distance_DA
_geom_hbond_angle_DHA
O(5) H(12) O(4) 3_555 0.98(4) 1.56(4) 2.5390(14) 173.4(18)
O(1) H(1) O(3) 2_655 0.85(3) 1.75(2) 2.5930(13) 172.3(18)
N(1) H(8) O(4) 4_565 0.931(19) 1.868(19) 2.7941(14) 173.0(16)
N(1) H(9) O(2) 2_645 0.878(19) 1.949(19) 2.8045(14) 164.5(18)
N(1) H(10) O(3) 4_566 0.879(18) 1.981(19) 2.8116(12) 159.9(17)

loop_
_geom_torsion_atom_site_label_1
_geom_torsion_atom_site_label_2
_geom_torsion_atom_site_label_3
_geom_torsion_atom_site_label_4
_geom_torsion_site_symmetry_1
_geom_torsion_site_symmetry_2
_geom_torsion_site_symmetry_3
_geom_torsion_site_symmetry_4
_geom_torsion
_geom_torsion_publ_flag
O2 C1 C2 C7 . . . . -4.23(18) y
O1 C1 C2 C7 . . . . 174.95(11) y
O2 C1 C2 C3 . . . . 176.04(12) y
O1 C1 C2 C3 . . . . -4.78(17) y
C7 C2 C3 C4 . . . . 0.14(18) ?
C1 C2 C3 C4 . . . . 179.86(11) ?
C2 C3 C4 C5 . . . . -1.02(18) ?
C2 C3 C4 N1 . . . . -179.04(10) ?
C3 C4 C5 C6 . . . . 0.74(18) ?
N1 C4 C5 C6 . . . . 178.79(11) ?
C4 C5 C6 C7 . . . . 0.45(19) ?
C5 C6 C7 C2 . . . . -1.31(19) ?
C3 C2 C7 C6 . . . . 1.02(19) ?
C1 C2 C7 C6 . . . . -178.71(11) ?

loop_
_cod_related_entry_id
_cod_related_entry_database
_cod_related_entry_code
1 ChemSpider 21140085
